data_1525942
loop_
_publ_author_name
'Dunyushkina, L.A.'
'Gorbunov, Yu.A.'

_publ_section_title
;
 Effect of crystal structure on the electrical properties of Ca Ti1-x Fex
 O3-d
;
_journal_name_full 'Neorganicheskie Materialy'
_journal_page_first 1364
_journal_page_last 1369
_journal_volume 37
_journal_year 2001
_chemical_formula_sum 'Ca0.999 Fe0.201 O2.899 Ti0.805'
_chemical_name_systematic 'Ca0.999 (Ti0.805 Fe0.201) O2.899'
_space_group_IT_number 62
_symmetry_space_group_name_Hall '-P 2c 2ab'
_symmetry_space_group_name_H-M 'P b n m'
_cell_angle_alpha 90
_cell_angle_beta 90
_cell_angle_gamma 90
_cell_formula_units_Z 4
_cell_length_a 5.3927
_cell_length_b 5.4371
_cell_length_c 7.6483
_cell_volume 224.253
_citation_journal_id_ASTM NMATEI
_cod_data_source_file Dunyushkina_NMATEI_2001_1095.cif
_cod_data_source_block Ca0.999Fe0.201O2.899Ti0.805
_cod_original_cell_volume 224.2531
_cod_original_sg_symbol_Hall '-P 2ac 2n (z,x,y)'
_cod_database_code 1525942

loop_
_symmetry_equiv_pos_as_xyz
x,y,z
x+1/2,-y+1/2,-z
-x+1/2,y+1/2,-z+1/2
-x,-y,z+1/2
-x,-y,-z
-x-1/2,y-1/2,z
x-1/2,-y-1/2,z-1/2
x,y,-z-1/2

loop_
_atom_site_label
_atom_site_type_symbol
_atom_site_fract_x
_atom_site_fract_y
_atom_site_fract_z
_atom_site_occupancy
_atom_site_U_iso_or_equiv
O1 O-2 0.071 0.483 0.25 0.999 0.0
Ca1 Ca+2 -0.006 0.035 0.25 0.999 0.0
O2 O-2 0.716 0.281 0.025 0.95 0.0
Ti1 Ti+4 0.019 0.513 0.004 0.4025 0.0
Fe1 Fe+2 0.01 0.5 0.017 0.1005 0.0
